data_8107435
loop_
_publ_author_name
'Duan, Xianzhi'

_publ_section_title
;
 Crystal structure of photochromic
 3-(5-(2,5-dimethylthiophen-3-yl)-2,2,3,3,4,4-hexafluorocyclopentyl)-2-methylbenzo[b]-thiophene,
 C20H14F6S2
;
_journal_issue 2
_journal_name_full 'Zeitschrift f\"ur Kristallographie - New Crystal Structures'
_journal_page_first 343
_journal_page_last 344
_journal_paper_doi 10.1515/ncrs-2022-0601
_journal_volume 238
_journal_year 2023
_chemical_formula_sum 'C20 H14 F6 S2'
_chemical_formula_weight 432.43
_space_group_crystal_system triclinic
_space_group_IT_number 2
_space_group_name_Hall '-P 1'
_space_group_name_H-M_alt 'P -1'
_atom_sites_solution_hydrogens geom
_cell_angle_alpha 87.191(3)
_cell_angle_beta 69.130(2)
_cell_angle_gamma 69.679(2)
_cell_formula_units_Z 2
_cell_length_a 8.6105(19)
_cell_length_b 11.027(3)
_cell_length_c 11.485(3)
_cell_measurement_reflns_used 4852
_cell_measurement_temperature 296(2)
_cell_measurement_theta_max 27.36
_cell_measurement_theta_min 2.63
_cell_volume 952.0(4)
_computing_cell_refinement 'Bruker SMART'
_computing_data_collection 'Bruker SMART'
_computing_data_reduction 'Bruker SAINT'
_computing_molecular_graphics 'Bruker SHELXTL'
_computing_publication_material 'Bruker SHELXTL'
_computing_structure_refinement 'SHELXL-2014/7 (Sheldrick, 2014)'
_computing_structure_solution 'Bruker SHELXTL'
_diffrn_ambient_temperature 296(2)
_diffrn_measured_fraction_theta_full 0.996
_diffrn_measured_fraction_theta_max 0.996
_diffrn_measurement_device 'Bruker Smart ApexII'
_diffrn_measurement_device_type 'CCD area detector'
_diffrn_measurement_method 'phi and omega scans'
_diffrn_radiation_monochromator graphite
_diffrn_radiation_type MoK\a
_diffrn_radiation_wavelength 0.71073
_diffrn_reflns_av_R_equivalents 0.0123
_diffrn_reflns_av_unetI/netI 0.0148
_diffrn_reflns_Laue_measured_fraction_full 0.996
_diffrn_reflns_Laue_measured_fraction_max 0.996
_diffrn_reflns_limit_h_max 10
_diffrn_reflns_limit_h_min -10
_diffrn_reflns_limit_k_max 13
_diffrn_reflns_limit_k_min -13
_diffrn_reflns_limit_l_max 13
_diffrn_reflns_limit_l_min -13
_diffrn_reflns_number 7569
_diffrn_reflns_point_group_measured_fraction_full 0.996
_diffrn_reflns_point_group_measured_fraction_max 0.996
_diffrn_reflns_theta_full 24.998
_diffrn_reflns_theta_max 24.998
_diffrn_reflns_theta_min 2.730
_exptl_absorpt_coefficient_mu 0.339
_exptl_absorpt_correction_type none
_exptl_crystal_colour COLORLESS
_exptl_crystal_density_diffrn 1.508
_exptl_crystal_description BLOCK
_exptl_crystal_F_000 440
_exptl_crystal_size_max 0.280
_exptl_crystal_size_mid 0.200
_exptl_crystal_size_min 0.100
_refine_diff_density_max 0.244
_refine_diff_density_min -0.227
_refine_diff_density_rms 0.037
_refine_ls_extinction_coef .
_refine_ls_extinction_method none
_refine_ls_goodness_of_fit_ref 1.092
_refine_ls_hydrogen_treatment constr
_refine_ls_matrix_type full
_refine_ls_number_parameters 256
_refine_ls_number_reflns 3332
_refine_ls_number_restraints 0
_refine_ls_restrained_S_all 1.092
_refine_ls_R_factor_all 0.0397
_refine_ls_R_factor_gt 0.0344
_refine_ls_shift/su_max 0.001
_refine_ls_shift/su_mean 0.000
_refine_ls_structure_factor_coef Fsqd
_refine_ls_weighting_details 'w=1/[\s^2^(Fo^2^)+(0.0470P)^2^+0.3201P] where P=(Fo^2^+2Fc^2^)/3'
_refine_ls_weighting_scheme calc
_refine_ls_wR_factor_gt 0.0934
_refine_ls_wR_factor_ref 0.0967
_reflns_Friedel_coverage 0.000
_reflns_Friedel_fraction_full .
_reflns_Friedel_fraction_max .
_reflns_number_gt 2896
_reflns_number_total 3332
_reflns_threshold_expression 'I > 2\s(I)'
_cod_data_source_file suppl_j_ncrs-2022-0601_suppl.cif
_cod_data_source_block 1
_cod_original_cell_volume 952.1(4)
_cod_database_code 8107435
_shelx_space_group_comment
; 
The symmetry employed for this shelxl refinement is uniquely defined 
by the following loop, which should always be used as a source of 
symmetry information in preference to the above space-group names. 
They are only intended as comments. 
;
_shelx_estimated_absorpt_t_min 0.911
_shelx_estimated_absorpt_t_max 0.967

loop_
_space_group_symop_operation_xyz
'x, y, z'
'-x, -y, -z'

loop_
_atom_site_label
_atom_site_type_symbol
_atom_site_fract_x
_atom_site_fract_y
_atom_site_fract_z
_atom_site_U_iso_or_equiv
_atom_site_adp_type
_atom_site_occupancy
_atom_site_site_symmetry_order
_atom_site_calc_flag
_atom_site_refinement_flags_posn
_atom_site_refinement_flags_adp
_atom_site_refinement_flags_occupancy
_atom_site_disorder_assembly
_atom_site_disorder_group
C1 C 0.4796(4) 0.8850(3) -0.1232(2) 0.0833(8) Uani 1 1 d . . . . .
H1 H 0.5293 0.9255 -0.1920 0.100 Uiso 1 1 calc R U . . .
C2 C 0.2985(4) 0.9374(3) -0.0550(2) 0.0720(7) Uani 1 1 d . . . . .
H2 H 0.2294 1.0135 -0.0774 0.086 Uiso 1 1 calc R U . . .
C3 C 0.2201(3) 0.8779(2) 0.04547(19) 0.0549(5) Uani 1 1 d . . . . .
H3 H 0.0986 0.9130 0.0904 0.066 Uiso 1 1 calc R U . . .
C4 C 0.3249(2) 0.76428(18) 0.07932(15) 0.0418(4) Uani 1 1 d . . . . .
C5 C 0.5084(3) 0.7151(2) 0.01182(17) 0.0513(5) Uani 1 1 d . . . . .
C6 C 0.5864(3) 0.7754(3) -0.0914(2) 0.0730(7) Uani 1 1 d . . . . .
H6 H 0.7079 0.7416 -0.1370 0.088 Uiso 1 1 calc R U . . .
C7 C 0.2760(2) 0.68799(17) 0.18331(15) 0.0371(4) Uani 1 1 d . . . . .
C8 C 0.4174(2) 0.58908(18) 0.19297(17) 0.0443(4) Uani 1 1 d . . . . .
C9 C 0.4199(3) 0.4917(2) 0.2875(2) 0.0618(6) Uani 1 1 d . . . . .
H9A H 0.4748 0.4058 0.2458 0.093 Uiso 1 1 calc R U . . .
H9B H 0.3003 0.5041 0.3421 0.093 Uiso 1 1 calc R U . . .
H9C H 0.4861 0.5023 0.3357 0.093 Uiso 1 1 calc R U . . .
C10 C 0.0922(2) 0.70896(16) 0.26755(15) 0.0355(4) Uani 1 1 d . . . . .
C11 C -0.0309(3) 0.67752(19) 0.21851(16) 0.0457(4) Uani 1 1 d . . . . .
C12 C -0.2116(3) 0.7267(2) 0.32398(18) 0.0491(5) Uani 1 1 d . . . . .
C13 C -0.1643(2) 0.72670(18) 0.43986(16) 0.0425(4) Uani 1 1 d . . . . .
C14 C 0.0174(2) 0.73723(16) 0.39250(15) 0.0340(4) Uani 1 1 d . . . . .
C15 C 0.0867(2) 0.76743(16) 0.48271(15) 0.0350(4) Uani 1 1 d . . . . .
C16 C 0.1873(2) 0.84451(17) 0.46381(16) 0.0391(4) Uani 1 1 d . . . . .
C17 C 0.2505(3) 0.91637(19) 0.35445(18) 0.0491(5) Uani 1 1 d . . . . .
H17A H 0.2659 0.9907 0.3822 0.074 Uiso 1 1 calc R U . . .
H17B H 0.1646 0.9443 0.3146 0.074 Uiso 1 1 calc R U . . .
H17C H 0.3619 0.8604 0.2960 0.074 Uiso 1 1 calc R U . . .
C18 C 0.0473(2) 0.72183(18) 0.60505(16) 0.0418(4) Uani 1 1 d . . . . .
H18 H -0.0198 0.6686 0.6323 0.050 Uiso 1 1 calc R U . . .
C19 C 0.1161(3) 0.76290(19) 0.67724(17) 0.0468(4) Uani 1 1 d . . . . .
C20 C 0.0973(3) 0.7379(2) 0.81060(19) 0.0646(6) Uani 1 1 d . . . . .
H20A H 0.2001 0.7397 0.8244 0.097 Uiso 1 1 calc R U . . .
H20B H 0.0866 0.6544 0.8268 0.097 Uiso 1 1 calc R U . . .
H20C H -0.0070 0.8038 0.8658 0.097 Uiso 1 1 calc R U . . .
F1 F 0.02068(18) 0.54662(12) 0.19522(12) 0.0680(4) Uani 1 1 d . . . . .
F2 F -0.03710(18) 0.72800(15) 0.11043(11) 0.0720(4) Uani 1 1 d . . . . .
F3 F -0.31394(18) 0.65724(16) 0.33175(12) 0.0794(4) Uani 1 1 d . . . . .
F4 F -0.30135(18) 0.85003(15) 0.30754(14) 0.0796(4) Uani 1 1 d . . . . .
F5 F -0.16098(18) 0.61352(13) 0.49247(11) 0.0670(4) Uani 1 1 d . . . . .
F6 F -0.28826(15) 0.82142(14) 0.52739(12) 0.0709(4) Uani 1 1 d . . . . .
S1 S 0.61502(7) 0.58088(6) 0.07483(5) 0.05886(18) Uani 1 1 d . . . . .
S2 S 0.23189(7) 0.85949(5) 0.59620(5) 0.05188(16) Uani 1 1 d . . . . .

loop_
_atom_site_aniso_label
_atom_site_aniso_U_11
_atom_site_aniso_U_22
_atom_site_aniso_U_33
_atom_site_aniso_U_23
_atom_site_aniso_U_13
_atom_site_aniso_U_12
S2 0.0482(3) 0.0683(3) 0.0487(3) -0.0036(2) -0.0204(2) -0.0278(2)
S1 0.0385(3) 0.0772(4) 0.0475(3) -0.0029(2) -0.0019(2) -0.0178(2)
F1 0.0745(8) 0.0704(8) 0.0640(8) -0.0174(6) -0.0140(7) -0.0396(7)
F6 0.0393(6) 0.1001(10) 0.0612(8) -0.0340(7) 0.0023(5) -0.0260(6)
F5 0.0848(9) 0.0871(9) 0.0570(7) 0.0305(6) -0.0276(7) -0.0645(8)
F2 0.0802(9) 0.1262(12) 0.0400(6) 0.0263(7) -0.0321(6) -0.0640(9)
F3 0.0731(9) 0.1355(13) 0.0588(8) -0.0024(8) -0.0169(7) -0.0768(9)
C14 0.0342(8) 0.0362(8) 0.0322(8) 0.0034(7) -0.0089(7) -0.0167(7)
C7 0.0400(9) 0.0451(9) 0.0269(8) 0.0000(7) -0.0070(7) -0.0209(8)
C15 0.0326(8) 0.0389(9) 0.0310(8) -0.0006(7) -0.0075(7) -0.0132(7)
C10 0.0384(9) 0.0405(9) 0.0306(8) 0.0059(7) -0.0104(7) -0.0201(7)
C16 0.0326(8) 0.0441(9) 0.0381(9) -0.0045(7) -0.0089(7) -0.0137(7)
C4 0.0462(10) 0.0571(11) 0.0276(8) 0.0034(8) -0.0088(7) -0.0294(9)
C19 0.0456(10) 0.0546(11) 0.0383(10) 0.0004(8) -0.0171(8) -0.0132(9)
C13 0.0406(9) 0.0530(11) 0.0346(9) -0.0005(8) -0.0046(7) -0.0260(8)
C8 0.0421(10) 0.0517(11) 0.0359(9) -0.0022(8) -0.0073(8) -0.0193(8)
C18 0.0438(10) 0.0484(10) 0.0335(9) 0.0022(7) -0.0112(8) -0.0194(8)
F4 0.0593(8) 0.0899(10) 0.0846(10) 0.0149(8) -0.0347(7) -0.0125(7)
C5 0.0507(11) 0.0721(13) 0.0331(9) -0.0007(9) -0.0045(8) -0.0342(10)
C17 0.0513(11) 0.0509(11) 0.0474(11) 0.0013(8) -0.0087(9) -0.0295(9)
C12 0.0429(10) 0.0660(13) 0.0480(11) 0.0057(9) -0.0165(9) -0.0308(10)
C11 0.0532(11) 0.0609(12) 0.0327(9) 0.0057(8) -0.0143(8) -0.0331(9)
C2 0.0921(19) 0.0805(16) 0.0622(14) 0.0346(12) -0.0335(14) -0.0507(15)
C9 0.0586(13) 0.0564(13) 0.0585(13) 0.0130(10) -0.0149(11) -0.0139(10)
C20 0.0704(15) 0.0878(16) 0.0414(11) 0.0058(11) -0.0286(11) -0.0263(13)
C3 0.0603(13) 0.0666(13) 0.0461(11) 0.0154(9) -0.0202(10) -0.0327(11)
C6 0.0675(15) 0.109(2) 0.0437(12) 0.0105(13) -0.0001(11) -0.0546(15)
C1 0.102(2) 0.114(2) 0.0524(14) 0.0346(14) -0.0180(14) -0.0748(19)

loop_
_atom_type_symbol
_atom_type_description
_atom_type_scat_dispersion_real
_atom_type_scat_dispersion_imag
_atom_type_scat_source
C C 0.0033 0.0016 'International Tables Vol C Tables 4.2.6.8 and 6.1.1.4'
H H 0.0000 0.0000 'International Tables Vol C Tables 4.2.6.8 and 6.1.1.4'
F F 0.0171 0.0103 'International Tables Vol C Tables 4.2.6.8 and 6.1.1.4'
S S 0.1246 0.1234 'International Tables Vol C Tables 4.2.6.8 and 6.1.1.4'

loop_
_geom_angle_atom_site_label_1
_geom_angle_atom_site_label_2
_geom_angle_atom_site_label_3
_geom_angle
_geom_angle_site_symmetry_1
_geom_angle_site_symmetry_3
C16 S2 C19 93.33(9) . .
C5 S1 C8 91.91(9) . .
C10 C14 C15 131.21(15) . .
C10 C14 C13 109.69(15) . .
C15 C14 C13 119.00(14) . .
C8 C7 C4 113.15(16) . .
C8 C7 C10 122.24(16) . .
C4 C7 C10 124.55(16) . .
C16 C15 C18 112.56(15) . .
C16 C15 C14 125.38(15) . .
C18 C15 C14 122.01(15) . .
C14 C10 C7 129.26(15) . .
C14 C10 C11 110.69(14) . .
C7 C10 C11 119.40(14) . .
C15 C16 C17 130.53(16) . .
C15 C16 S2 109.98(13) . .
C17 C16 S2 119.42(13) . .
C3 C4 C5 119.12(17) . .
C3 C4 C7 129.72(17) . .
C5 C4 C7 111.03(17) . .
C18 C19 C20 128.63(19) . .
C18 C19 S2 110.08(14) . .
C20 C19 S2 121.26(16) . .
F6 C13 F5 106.05(15) . .
F6 C13 C14 114.09(14) . .
F5 C13 C14 111.19(16) . .
F6 C13 C12 111.73(16) . .
F5 C13 C12 108.62(15) . .
C14 C13 C12 105.15(14) . .
C7 C8 C9 128.61(17) . .
C7 C8 S1 112.14(14) . .
C9 C8 S1 119.24(15) . .
C19 C18 C15 114.05(17) . .
C19 C18 H18 123.0 . .
C15 C18 H18 123.0 . .
C6 C5 C4 121.0(2) . .
C6 C5 S1 127.20(19) . .
C4 C5 S1 111.76(14) . .
C16 C17 H17A 109.5 . .
C16 C17 H17B 109.5 . .
H17A C17 H17B 109.5 . .
C16 C17 H17C 109.5 . .
H17A C17 H17C 109.5 . .
H17B C17 H17C 109.5 . .
F3 C12 F4 107.45(17) . .
F3 C12 C11 114.39(17) . .
F4 C12 C11 109.22(16) . .
F3 C12 C13 113.28(16) . .
F4 C12 C13 109.23(16) . .
C11 C12 C13 103.15(15) . .
F2 C11 F1 105.59(15) . .
F2 C11 C10 114.80(15) . .
F1 C11 C10 110.38(16) . .
F2 C11 C12 111.90(17) . .
F1 C11 C12 109.35(15) . .
C10 C11 C12 104.83(14) . .
C3 C2 C1 120.6(2) . .
C3 C2 H2 119.7 . .
C1 C2 H2 119.7 . .
C8 C9 H9A 109.5 . .
C8 C9 H9B 109.5 . .
H9A C9 H9B 109.5 . .
C8 C9 H9C 109.5 . .
H9A C9 H9C 109.5 . .
H9B C9 H9C 109.5 . .
C19 C20 H20A 109.5 . .
C19 C20 H20B 109.5 . .
H20A C20 H20B 109.5 . .
C19 C20 H20C 109.5 . .
H20A C20 H20C 109.5 . .
H20B C20 H20C 109.5 . .
C2 C3 C4 119.4(2) . .
C2 C3 H3 120.3 . .
C4 C3 H3 120.3 . .
C1 C6 C5 118.3(2) . .
C1 C6 H6 120.9 . .
C5 C6 H6 120.9 . .
C6 C1 C2 121.5(2) . .
C6 C1 H1 119.3 . .
C2 C1 H1 119.3 . .

loop_
_geom_bond_atom_site_label_1
_geom_bond_atom_site_label_2
_geom_bond_distance
_geom_bond_site_symmetry_2
S2 C16 1.7239(18) .
S2 C19 1.725(2) .
S1 C5 1.727(2) .
S1 C8 1.7332(18) .
F1 C11 1.364(2) .
F6 C13 1.344(2) .
F5 C13 1.355(2) .
F2 C11 1.346(2) .
F3 C12 1.333(2) .
C14 C10 1.348(2) .
C14 C15 1.467(2) .
C14 C13 1.507(2) .
C7 C8 1.359(3) .
C7 C4 1.449(2) .
C7 C10 1.473(2) .
C15 C16 1.371(2) .
C15 C18 1.432(2) .
C10 C11 1.504(2) .
C16 C17 1.489(3) .
C4 C3 1.397(3) .
C4 C5 1.401(3) .
C19 C18 1.348(3) .
C19 C20 1.504(3) .
C13 C12 1.525(3) .
C8 C9 1.490(3) .
C18 H18 0.9300 .
F4 C12 1.353(2) .
C5 C6 1.401(3) .
C17 H17A 0.9600 .
C17 H17B 0.9600 .
C17 H17C 0.9600 .
C12 C11 1.523(3) .
C2 C3 1.377(3) .
C2 C1 1.388(4) .
C2 H2 0.9300 .
C9 H9A 0.9600 .
C9 H9B 0.9600 .
C9 H9C 0.9600 .
C20 H20A 0.9600 .
C20 H20B 0.9600 .
C20 H20C 0.9600 .
C3 H3 0.9300 .
C6 C1 1.366(4) .
C6 H6 0.9300 .
C1 H1 0.9300 .

loop_
_geom_hbond_atom_site_label_D
_geom_hbond_atom_site_label_H
_geom_hbond_atom_site_label_A
_geom_hbond_distance_DH
_geom_hbond_distance_HA
_geom_hbond_distance_DA
_geom_hbond_angle_DHA
_geom_hbond_site_symmetry_A
C9 H9B F5 0.96 2.44 3.193(2) 135.2 2_566
C17 H17A F6 0.96 2.46 3.414(2) 174.8 2_576
C18 H18 F5 0.93 2.53 3.099(2) 119.4 .
C18 H18 F5 0.93 2.53 3.099(2) 119.4 .
C17 H17A F6 0.96 2.46 3.414(2) 174.8 2_576
C17 H17B S2 0.96 3.16 3.875(2) 132.7 2_576

loop_
_geom_torsion_atom_site_label_1
_geom_torsion_atom_site_label_2
_geom_torsion_atom_site_label_3
_geom_torsion_atom_site_label_4
_geom_torsion
_geom_torsion_site_symmetry_1
_geom_torsion_site_symmetry_2
_geom_torsion_site_symmetry_3
_geom_torsion_site_symmetry_4
C10 C14 C15 C16 40.9(3) . . . .
C13 C14 C15 C16 -142.98(17) . . . .
C10 C14 C15 C18 -141.94(19) . . . .
C13 C14 C15 C18 34.2(2) . . . .
C15 C14 C10 C7 6.2(3) . . . .
C13 C14 C10 C7 -170.19(17) . . . .
C15 C14 C10 C11 176.69(17) . . . .
C13 C14 C10 C11 0.3(2) . . . .
C8 C7 C10 C14 62.7(3) . . . .
C4 C7 C10 C14 -120.6(2) . . . .
C8 C7 C10 C11 -107.1(2) . . . .
C4 C7 C10 C11 69.6(2) . . . .
C18 C15 C16 C17 -176.83(18) . . . .
C14 C15 C16 C17 0.6(3) . . . .
C18 C15 C16 S2 0.06(19) . . . .
C14 C15 C16 S2 177.45(13) . . . .
C19 S2 C16 C15 -0.04(14) . . . .
C19 S2 C16 C17 177.25(15) . . . .
C8 C7 C4 C3 -174.54(19) . . . .
C10 C7 C4 C3 8.5(3) . . . .
C8 C7 C4 C5 1.1(2) . . . .
C10 C7 C4 C5 -175.88(16) . . . .
C16 S2 C19 C18 0.01(15) . . . .
C16 S2 C19 C20 -178.08(18) . . . .
C10 C14 C13 F6 -138.73(17) . . . .
C15 C14 C13 F6 44.4(2) . . . .
C10 C14 C13 F5 101.39(17) . . . .
C15 C14 C13 F5 -75.50(19) . . . .
C10 C14 C13 C12 -16.0(2) . . . .
C15 C14 C13 C12 167.14(15) . . . .
C4 C7 C8 C9 179.43(19) . . . .
C10 C7 C8 C9 -3.5(3) . . . .
C4 C7 C8 S1 -1.6(2) . . . .
C10 C7 C8 S1 175.51(13) . . . .
C5 S1 C8 C7 1.25(15) . . . .
C5 S1 C8 C9 -179.65(17) . . . .
C20 C19 C18 C15 177.94(19) . . . .
S2 C19 C18 C15 0.0(2) . . . .
C16 C15 C18 C19 -0.1(2) . . . .
C14 C15 C18 C19 -177.54(16) . . . .
C3 C4 C5 C6 -2.4(3) . . . .
C7 C4 C5 C6 -178.58(19) . . . .
C3 C4 C5 S1 176.01(15) . . . .
C7 C4 C5 S1 -0.2(2) . . . .
C8 S1 C5 C6 177.7(2) . . . .
C8 S1 C5 C4 -0.59(15) . . . .
F6 C13 C12 F3 -87.2(2) . . . .
F5 C13 C12 F3 29.4(2) . . . .
C14 C13 C12 F3 148.49(17) . . . .
F6 C13 C12 F4 32.5(2) . . . .
F5 C13 C12 F4 149.12(15) . . . .
C14 C13 C12 F4 -91.78(17) . . . .
F6 C13 C12 C11 148.56(15) . . . .
F5 C13 C12 C11 -94.81(17) . . . .
C14 C13 C12 C11 24.29(19) . . . .
C14 C10 C11 F2 138.65(17) . . . .
C7 C10 C11 F2 -49.8(2) . . . .
C14 C10 C11 F1 -102.17(17) . . . .
C7 C10 C11 F1 69.4(2) . . . .
C14 C10 C11 C12 15.5(2) . . . .
C7 C10 C11 C12 -172.97(16) . . . .
F3 C12 C11 F2 87.5(2) . . . .
F4 C12 C11 F2 -33.0(2) . . . .
C13 C12 C11 F2 -149.05(15) . . . .
F3 C12 C11 F1 -29.1(2) . . . .
F4 C12 C11 F1 -149.59(16) . . . .
C13 C12 C11 F1 94.33(17) . . . .
F3 C12 C11 C10 -147.48(17) . . . .
F4 C12 C11 C10 92.07(18) . . . .
C13 C12 C11 C10 -24.01(19) . . . .
C1 C2 C3 C4 0.5(4) . . . .
C5 C4 C3 C2 1.5(3) . . . .
C7 C4 C3 C2 176.8(2) . . . .
C4 C5 C6 C1 1.3(3) . . . .
S1 C5 C6 C1 -176.8(2) . . . .
C5 C6 C1 C2 0.7(4) . . . .
C3 C2 C1 C6 -1.7(4) . . . .
